data_7153844
loop_
_publ_author_name
'Rastogi, Namrata'
'Mohan, Renu'
'Panda, Dulal'
'Mobin, Shaikh M.'
'Namboothiri, Irishi N. N.'

_publ_section_title
;
 Synthesis and anticancer activity studies of alpha-aminoalkylated
 conjugated nitroalkenes.
;
_journal_issue 17
_journal_name_full 'Organic &amp; biomolecular chemistry'
_journal_page_first 3211
_journal_page_last 3214
_journal_paper_doi 10.1039/b607537a
_journal_volume 4
_journal_year 2006
_chemical_formula_sum 'C20 H18 N2 O5 S'
_chemical_formula_weight 398.42
_chemical_name_systematic
;
?
;
_space_group_IT_number 2
_symmetry_cell_setting triclinic
_symmetry_space_group_name_Hall '-P 1'
_symmetry_space_group_name_H-M 'P -1'
_atom_sites_solution_hydrogens geom
_atom_sites_solution_primary direct
_atom_sites_solution_secondary difmap
_audit_creation_method SHELXL-97
_cell_angle_alpha 96.519(6)
_cell_angle_beta 92.166(6)
_cell_angle_gamma 96.945(8)
_cell_formula_units_Z 4
_cell_length_a 8.8738(8)
_cell_length_b 12.5069(13)
_cell_length_c 17.5191(11)
_cell_measurement_reflns_used 25
_cell_measurement_temperature 293(2)
_cell_measurement_theta_max 12.2900
_cell_measurement_theta_min 5.1900
_cell_volume 1915.0(3)
_computing_cell_refinement 'Argus (Nonius, MACH3 software)'
_computing_data_collection 'Argus (Nonius, MACH3 software)'
_computing_data_reduction 'Maxus (Nonius software)'
_computing_molecular_graphics Ortep
_computing_publication_material Shelx97
_computing_structure_refinement 'SHELXL-97 (Sheldrick, 1997)'
_computing_structure_solution 'SHELXS-86 (Sheldrick, 1986)'
_diffrn_ambient_temperature 293(2)
_diffrn_measured_fraction_theta_full 0.996
_diffrn_measured_fraction_theta_max 0.996
_diffrn_radiation_monochromator graphite
_diffrn_radiation_source 'fine-focus sealed tube'
_diffrn_radiation_type MoK\a
_diffrn_radiation_wavelength 0.71073
_diffrn_reflns_av_R_equivalents 0.0518
_diffrn_reflns_av_sigmaI/netI 0.1640
_diffrn_reflns_limit_h_max 10
_diffrn_reflns_limit_h_min -10
_diffrn_reflns_limit_k_max 0
_diffrn_reflns_limit_k_min -14
_diffrn_reflns_limit_l_max 20
_diffrn_reflns_limit_l_min -20
_diffrn_reflns_number 7049
_diffrn_reflns_theta_full 24.97
_diffrn_reflns_theta_max 24.97
_diffrn_reflns_theta_min 1.17
_exptl_absorpt_coefficient_mu 0.204
_exptl_absorpt_correction_T_max 0.9740
_exptl_absorpt_correction_T_min 0.9509
_exptl_absorpt_correction_type psi-scan
_exptl_crystal_colour pale-yellow
_exptl_crystal_density_diffrn 1.382
_exptl_crystal_density_method 'not measured'
_exptl_crystal_description block
_exptl_crystal_F_000 832
_exptl_crystal_size_max 0.25
_exptl_crystal_size_mid 0.15
_exptl_crystal_size_min 0.13
_refine_diff_density_max 0.284
_refine_diff_density_min -0.316
_refine_diff_density_rms 0.059
_refine_ls_extinction_method none
_refine_ls_goodness_of_fit_ref 0.997
_refine_ls_hydrogen_treatment mixed
_refine_ls_matrix_type full
_refine_ls_number_parameters 515
_refine_ls_number_reflns 6708
_refine_ls_number_restraints 0
_refine_ls_restrained_S_all 0.997
_refine_ls_R_factor_all 0.1953
_refine_ls_R_factor_gt 0.0601
_refine_ls_shift/su_max 0.048
_refine_ls_shift/su_mean 0.001
_refine_ls_structure_factor_coef Fsqd
_refine_ls_weighting_details 'calc w=1/[\s^2^(Fo^2^)+(0.0556P)^2^+0.0000P] where P=(Fo^2^+2Fc^2^)/3'
_refine_ls_weighting_scheme calc
_refine_ls_wR_factor_gt 0.1154
_refine_ls_wR_factor_ref 0.1476
_reflns_number_gt 3187
_reflns_number_total 6708
_reflns_threshold_expression >2sigma(I)
_cod_data_source_file b607537a.txt
_cod_data_source_block iin17a
_cod_depositor_comments
;
The following automatic conversions were performed:

'_symmetry_cell_setting' value 'Triclinic' changed to 'triclinic'
according to
/usr/data/users/saulius/automatic-downloads/retrospective/RSC/lib/dictionaries/cif_core.dic
dictionary named 'cif_core.dic' version 2.4.2 from
2011-04-26.

'_exptl_absorpt_correction_type' value 'Psi-scan'
changed to 'psi-scan' according to
/usr/data/users/saulius/automatic-downloads/retrospective/RSC/lib/dictionaries/cif_core.dic
dictionary named 'cif_core.dic' version 2.4.2 from 2011-04-26.

Automatic conversion script
Id: cif_fix_values 2281 2013-09-26 08:29:07Z andrius 
;
_cod_database_code 7153844

loop_
_symmetry_equiv_pos_as_xyz
'x, y, z'
'-x, -y, -z'

loop_
_atom_site_label
_atom_site_type_symbol
_atom_site_fract_x
_atom_site_fract_y
_atom_site_fract_z
_atom_site_U_iso_or_equiv
_atom_site_adp_type
_atom_site_occupancy
_atom_site_symmetry_multiplicity
_atom_site_calc_flag
_atom_site_refinement_flags
S1 S 0.20323(14) 0.39948(10) 0.49515(7) 0.0442(3) Uani 1 1 d .
O1 O 0.2967(4) 0.3327(2) 0.53131(17) 0.0541(9) Uani 1 1 d .
O2 O 0.1618(4) 0.4949(2) 0.53853(17) 0.0532(9) Uani 1 1 d .
O3 O -0.2003(4) 0.2975(3) 0.3569(2) 0.0601(10) Uani 1 1 d .
O4 O -0.1396(4) 0.2774(3) 0.2386(2) 0.0817(12) Uani 1 1 d .
O5 O 0.3249(4) 0.1423(3) 0.35059(17) 0.0514(9) Uani 1 1 d .
N1 N 0.0425(4) 0.3270(3) 0.46634(19) 0.0410(9) Uani 1 1 d .
H1 H -0.0415 0.3499 0.4793 0.049 Uiso 1 1 calc R
N2 N -0.1129(5) 0.2713(3) 0.3075(3) 0.0506(11) Uani 1 1 d .
C1 C 0.2896(5) 0.4359(3) 0.4116(2) 0.0395(11) Uani 1 1 d .
C2 C 0.4227(6) 0.3980(4) 0.3897(3) 0.0500(13) Uani 1 1 d .
H2 H 0.4755 0.3605 0.4226 0.060 Uiso 1 1 calc R
C3 C 0.4773(6) 0.4155(4) 0.3198(3) 0.0583(15) Uani 1 1 d .
H3 H 0.5689 0.3915 0.3062 0.070 Uiso 1 1 calc R
C4 C 0.3992(6) 0.4681(4) 0.2688(3) 0.0563(14) Uani 1 1 d .
C5 C 0.2698(6) 0.5097(4) 0.2928(3) 0.0643(16) Uani 1 1 d .
H5 H 0.2191 0.5498 0.2609 0.077 Uiso 1 1 calc R
C6 C 0.2148(6) 0.4929(4) 0.3632(3) 0.0575(14) Uani 1 1 d .
H6 H 0.1262 0.5204 0.3782 0.069 Uiso 1 1 calc R
C7 C -0.1774(6) 0.1541(5) 0.4986(3) 0.0723(17) Uani 1 1 d .
H7 H -0.1756 0.2233 0.5247 0.087 Uiso 1 1 calc R
C8 C -0.2805(7) 0.0697(6) 0.5172(3) 0.087(2) Uani 1 1 d .
H8 H -0.3483 0.0830 0.5553 0.104 Uiso 1 1 calc R
C9 C -0.2834(7) -0.0333(5) 0.4800(3) 0.0735(18) Uani 1 1 d .
H9 H -0.3515 -0.0901 0.4930 0.088 Uiso 1 1 calc R
C10 C -0.1875(8) -0.0502(5) 0.4251(4) 0.086(2) Uani 1 1 d .
H10 H -0.1901 -0.1193 0.3987 0.104 Uiso 1 1 calc R
C11 C -0.0838(7) 0.0327(4) 0.4063(3) 0.0751(18) Uani 1 1 d .
H11 H -0.0160 0.0180 0.3685 0.090 Uiso 1 1 calc R
C12 C -0.0787(5) 0.1360(4) 0.4422(3) 0.0399(11) Uani 1 1 d .
C13 C 0.0400(6) 0.2219(4) 0.4181(2) 0.0378(12) Uani 1 1 d .
C14 C 0.0267(5) 0.2312(3) 0.3333(3) 0.0395(11) Uani 1 1 d .
C15 C 0.1222(5) 0.2047(3) 0.2784(3) 0.0428(12) Uani 1 1 d .
H15 H 0.0885 0.2142 0.2290 0.051 Uiso 1 1 calc R
C16 C 0.2644(5) 0.1653(3) 0.2824(3) 0.0418(12) Uani 1 1 d .
C17 C 0.3614(6) 0.1483(4) 0.2266(3) 0.0584(14) Uani 1 1 d .
H17 H 0.3462 0.1572 0.1750 0.070 Uiso 1 1 calc R
C18 C 0.4900(7) 0.1147(4) 0.2610(3) 0.0681(16) Uani 1 1 d .
H18 H 0.5770 0.0977 0.2368 0.082 Uiso 1 1 calc R
C19 C 0.4629(6) 0.1119(4) 0.3350(3) 0.0617(15) Uani 1 1 d .
H19 H 0.5299 0.0917 0.3712 0.074 Uiso 1 1 calc R
S2 S 0.10029(13) 0.02999(9) 0.88518(7) 0.0371(3) Uani 1 1 d .
O6 O 0.0379(3) -0.0645(2) 0.91835(16) 0.0462(8) Uani 1 1 d .
O7 O 0.2129(3) 0.0220(2) 0.82946(17) 0.0463(8) Uani 1 1 d .
O8 O 0.1679(3) 0.2694(2) 1.08733(16) 0.0453(8) Uani 1 1 d .
O9 O 0.0824(4) 0.4176(3) 1.06623(18) 0.0652(11) Uani 1 1 d .
O10 O 0.2255(3) 0.3142(2) 0.79395(17) 0.0456(8) Uani 1 1 d .
N3 N 0.1732(4) 0.1143(2) 0.95720(18) 0.0339(9) Uani 1 1 d .
H3A H 0.1606 0.0983 1.0032 0.041 Uiso 1 1 calc R
N4 N 0.1372(4) 0.3345(3) 1.0435(2) 0.0385(9) Uani 1 1 d .
C20 C -0.0503(5) 0.0850(3) 0.8434(2) 0.0368(11) Uani 1 1 d .
C21 C -0.0452(6) 0.1148(4) 0.7707(3) 0.0505(13) Uani 1 1 d .
H21 H 0.0413 0.1083 0.7430 0.061 Uiso 1 1 calc R
C22 C -0.1688(6) 0.1547(4) 0.7381(3) 0.0592(15) Uani 1 1 d .
H22 H -0.1633 0.1759 0.6890 0.071 Uiso 1 1 calc R
C23 C -0.2988(6) 0.1633(4) 0.7770(3) 0.0582(14) Uani 1 1 d .
C24 C -0.3011(6) 0.1348(4) 0.8507(3) 0.0657(16) Uani 1 1 d .
H24 H -0.3877 0.1412 0.8784 0.079 Uiso 1 1 calc R
C25 C -0.1786(6) 0.0970(4) 0.8844(3) 0.0548(14) Uani 1 1 d .
H25 H -0.1820 0.0796 0.9346 0.066 Uiso 1 1 calc R
C26 C 0.5090(5) 0.3316(4) 0.9808(3) 0.0498(13) Uani 1 1 d .
H26 H 0.4736 0.3845 0.9541 0.060 Uiso 1 1 calc R
C27 C 0.6541(6) 0.3488(5) 1.0148(3) 0.0701(17) Uani 1 1 d .
H27 H 0.7168 0.4122 1.0090 0.084 Uiso 1 1 calc R
C28 C 0.7072(6) 0.2747(6) 1.0568(3) 0.0707(17) Uani 1 1 d .
H28 H 0.8035 0.2883 1.0813 0.085 Uiso 1 1 calc R
C29 C 0.6159(6) 0.1798(5) 1.0621(3) 0.0600(15) Uani 1 1 d .
H29 H 0.6515 0.1281 1.0899 0.072 Uiso 1 1 calc R
C30 C 0.4724(5) 0.1596(4) 1.0270(3) 0.0463(12) Uani 1 1 d .
H30 H 0.4126 0.0941 1.0307 0.056 Uiso 1 1 calc R
C31 C 0.4163(5) 0.2364(3) 0.9862(2) 0.0313(10) Uani 1 1 d .
C32 C 0.2606(5) 0.2177(3) 0.9455(2) 0.0307(11) Uani 1 1 d .
C33 C 0.1707(4) 0.3121(3) 0.9629(2) 0.0308(10) Uani 1 1 d .
C34 C 0.1238(5) 0.3790(3) 0.9157(2) 0.0359(11) Uani 1 1 d .
H34 H 0.0667 0.4303 0.9386 0.043 Uiso 1 1 calc R
C35 C 0.1455(5) 0.3856(3) 0.8367(3) 0.0373(11) Uani 1 1 d .
C36 C 0.1029(5) 0.4584(4) 0.7910(3) 0.0522(13) Uani 1 1 d .
H36 H 0.0484 0.5156 0.8057 0.063 Uiso 1 1 calc R
C37 C 0.1560(6) 0.4318(4) 0.7177(3) 0.0572(14) Uani 1 1 d .
H37 H 0.1434 0.4677 0.6746 0.069 Uiso 1 1 calc R
C38 C 0.2280(6) 0.3450(4) 0.7220(3) 0.0514(13) Uani 1 1 d .
H38 H 0.2740 0.3100 0.6811 0.062 Uiso 1 1 calc R
C39 C 0.4516(6) 0.4789(5) 0.1888(3) 0.088(2) Uani 1 1 d .
H39A H 0.3814 0.5154 0.1614 0.106 Uiso 1 1 calc R
H39B H 0.4563 0.4082 0.1620 0.106 Uiso 1 1 calc R
H39C H 0.5507 0.5202 0.1920 0.106 Uiso 1 1 calc R
C40 C -0.4343(7) 0.2000(5) 0.7395(4) 0.094(2) Uani 1 1 d .
H40A H -0.4024 0.2425 0.6993 0.113 Uiso 1 1 calc R
H40B H -0.4844 0.2432 0.7771 0.113 Uiso 1 1 calc R
H40C H -0.5034 0.1379 0.7180 0.113 Uiso 1 1 calc R
H32 H 0.274(3) 0.211(2) 0.8924(18) 0.010(9) Uiso 1 1 d .
H13 H 0.140(4) 0.205(3) 0.4247(18) 0.018(10) Uiso 1 1 d .

loop_
_atom_site_aniso_label
_atom_site_aniso_U_11
_atom_site_aniso_U_22
_atom_site_aniso_U_33
_atom_site_aniso_U_23
_atom_site_aniso_U_13
_atom_site_aniso_U_12
S1 0.0537(8) 0.0409(8) 0.0370(7) 0.0003(6) -0.0001(6) 0.0060(6)
O1 0.062(2) 0.050(2) 0.050(2) 0.0106(17) -0.0126(17) 0.0078(18)
O2 0.069(2) 0.042(2) 0.046(2) -0.0110(16) -0.0001(17) 0.0127(17)
O3 0.058(2) 0.064(3) 0.060(2) 0.0002(19) -0.002(2) 0.0232(19)
O4 0.095(3) 0.108(3) 0.049(2) 0.021(2) -0.011(2) 0.033(3)
O5 0.059(2) 0.058(2) 0.042(2) 0.0114(16) 0.0117(18) 0.0179(18)
N1 0.043(2) 0.037(2) 0.042(2) -0.0062(18) 0.0126(18) 0.0060(18)
N2 0.059(3) 0.046(3) 0.046(3) 0.007(2) -0.010(2) 0.008(2)
C1 0.042(3) 0.032(3) 0.041(3) -0.001(2) 0.000(2) -0.001(2)
C2 0.049(3) 0.041(3) 0.061(4) 0.010(3) 0.001(3) 0.006(3)
C3 0.046(3) 0.052(3) 0.075(4) 0.000(3) 0.020(3) 0.003(3)
C4 0.052(4) 0.055(4) 0.056(4) 0.006(3) 0.003(3) -0.019(3)
C5 0.048(4) 0.083(4) 0.066(4) 0.036(3) 0.000(3) 0.001(3)
C6 0.048(3) 0.068(4) 0.063(4) 0.022(3) 0.007(3) 0.020(3)
C7 0.090(5) 0.063(4) 0.058(4) 0.003(3) 0.029(3) -0.013(3)
C8 0.091(5) 0.102(6) 0.065(4) 0.016(4) 0.028(4) -0.009(4)
C9 0.072(4) 0.080(5) 0.064(4) 0.028(4) -0.005(4) -0.024(4)
C10 0.114(6) 0.049(4) 0.088(5) 0.003(3) 0.019(4) -0.023(4)
C11 0.097(5) 0.047(4) 0.076(4) -0.006(3) 0.034(3) -0.011(3)
C12 0.043(3) 0.037(3) 0.041(3) 0.011(2) 0.006(2) 0.001(2)
C13 0.041(3) 0.039(3) 0.035(3) 0.004(2) 0.007(2) 0.010(2)
C14 0.050(3) 0.033(3) 0.036(3) 0.005(2) 0.001(2) 0.004(2)
C15 0.062(3) 0.032(3) 0.031(3) 0.001(2) 0.001(3) -0.005(2)
C16 0.052(3) 0.035(3) 0.038(3) 0.002(2) 0.011(3) 0.006(2)
C17 0.073(4) 0.062(4) 0.039(3) 0.000(3) 0.021(3) 0.007(3)
C18 0.073(4) 0.067(4) 0.066(4) 0.004(3) 0.029(3) 0.016(3)
C19 0.052(4) 0.063(4) 0.074(4) 0.013(3) 0.008(3) 0.016(3)
S2 0.0422(7) 0.0281(7) 0.0398(7) -0.0021(5) 0.0048(6) 0.0045(5)
O6 0.060(2) 0.0235(17) 0.053(2) 0.0036(15) 0.0103(16) -0.0037(15)
O7 0.047(2) 0.0437(19) 0.048(2) -0.0037(15) 0.0199(16) 0.0089(16)
O8 0.065(2) 0.0413(19) 0.0317(18) 0.0103(15) 0.0060(15) 0.0086(17)
O9 0.095(3) 0.061(2) 0.050(2) 0.0030(18) 0.0167(19) 0.048(2)
O10 0.057(2) 0.044(2) 0.0386(19) 0.0097(16) 0.0057(16) 0.0138(17)
N3 0.046(2) 0.026(2) 0.0277(19) 0.0066(16) 0.0009(17) -0.0060(17)
N4 0.038(2) 0.036(2) 0.042(2) 0.005(2) 0.0054(19) 0.0044(19)
C20 0.043(3) 0.030(3) 0.034(3) -0.006(2) 0.001(2) 0.001(2)
C21 0.056(3) 0.057(3) 0.035(3) -0.004(2) 0.002(3) 0.004(3)
C22 0.068(4) 0.061(4) 0.047(3) 0.010(3) -0.011(3) 0.005(3)
C23 0.057(4) 0.049(3) 0.069(4) -0.003(3) -0.008(3) 0.025(3)
C24 0.058(4) 0.081(4) 0.063(4) 0.001(3) 0.009(3) 0.032(3)
C25 0.059(4) 0.064(4) 0.045(3) 0.010(3) 0.009(3) 0.018(3)
C26 0.041(3) 0.042(3) 0.065(3) 0.005(3) 0.002(3) 0.001(3)
C27 0.042(4) 0.072(4) 0.088(4) -0.009(4) 0.004(3) -0.011(3)
C28 0.038(4) 0.110(5) 0.058(4) -0.011(4) -0.011(3) 0.009(4)
C29 0.049(4) 0.093(5) 0.046(3) 0.021(3) 0.001(3) 0.028(3)
C30 0.042(3) 0.054(3) 0.046(3) 0.013(3) 0.005(2) 0.013(3)
C31 0.030(3) 0.032(3) 0.032(2) 0.003(2) 0.003(2) 0.007(2)
C32 0.044(3) 0.026(2) 0.024(2) 0.006(2) 0.009(2) 0.005(2)
C33 0.032(3) 0.028(2) 0.032(2) 0.005(2) 0.004(2) 0.002(2)
C34 0.037(3) 0.033(3) 0.039(3) 0.002(2) 0.002(2) 0.010(2)
C35 0.040(3) 0.034(3) 0.039(3) 0.005(2) -0.001(2) 0.008(2)
C36 0.056(3) 0.051(3) 0.055(3) 0.017(3) -0.003(3) 0.020(3)
C37 0.070(4) 0.069(4) 0.039(3) 0.020(3) 0.002(3) 0.021(3)
C38 0.060(4) 0.062(4) 0.033(3) 0.007(3) 0.001(2) 0.008(3)
C39 0.087(5) 0.107(5) 0.061(4) 0.005(4) 0.011(3) -0.025(4)
C40 0.095(5) 0.084(5) 0.107(5) 0.011(4) -0.015(4) 0.037(4)

loop_
_atom_type_symbol
_atom_type_description
_atom_type_scat_dispersion_real
_atom_type_scat_dispersion_imag
_atom_type_scat_source
C C 0.0033 0.0016 'International Tables Vol C Tables 4.2.6.8 and 6.1.1.4'
H H 0.0000 0.0000 'International Tables Vol C Tables 4.2.6.8 and 6.1.1.4'
O O 0.0106 0.0060 'International Tables Vol C Tables 4.2.6.8 and 6.1.1.4'
N N 0.0061 0.0033 'International Tables Vol C Tables 4.2.6.8 and 6.1.1.4'
S S 0.1246 0.1234 'International Tables Vol C Tables 4.2.6.8 and 6.1.1.4'

loop_
_geom_angle_atom_site_label_1
_geom_angle_atom_site_label_2
_geom_angle_atom_site_label_3
_geom_angle
O1 S1 O2 119.42(19)
O1 S1 N1 108.40(19)
O2 S1 N1 104.81(19)
O1 S1 C1 108.2(2)
O2 S1 C1 109.1(2)
N1 S1 C1 106.14(19)
C19 O5 C16 105.7(4)
C13 N1 S1 120.4(3)
C13 N1 H1 119.8
S1 N1 H1 119.8
O3 N2 O4 122.2(4)
O3 N2 C14 117.4(4)
O4 N2 C14 120.4(4)
C6 C1 C2 119.3(4)
C6 C1 S1 119.3(4)
C2 C1 S1 121.0(4)
C3 C2 C1 120.0(5)
C3 C2 H2 120.0
C1 C2 H2 120.0
C2 C3 C4 121.3(5)
C2 C3 H3 119.3
C4 C3 H3 119.3
C5 C4 C3 117.9(5)
C5 C4 C39 120.5(5)
C3 C4 C39 121.6(5)
C6 C5 C4 120.9(5)
C6 C5 H5 119.6
C4 C5 H5 119.6
C1 C6 C5 120.4(5)
C1 C6 H6 119.8
C5 C6 H6 119.8
C12 C7 C8 120.3(5)
C12 C7 H7 119.9
C8 C7 H7 119.9
C9 C8 C7 120.7(6)
C9 C8 H8 119.7
C7 C8 H8 119.7
C10 C9 C8 118.7(6)
C10 C9 H9 120.7
C8 C9 H9 120.7
C9 C10 C11 121.2(6)
C9 C10 H10 119.4
C11 C10 H10 119.4
C12 C11 C10 121.3(5)
C12 C11 H11 119.3
C10 C11 H11 119.3
C7 C12 C11 117.7(5)
C7 C12 C13 124.6(4)
C11 C12 C13 117.6(4)
N1 C13 C14 113.1(4)
N1 C13 C12 111.8(4)
C14 C13 C12 112.4(4)
N1 C13 H13 104(2)
C14 C13 H13 102(2)
C12 C13 H13 113(2)
C15 C14 N2 116.4(4)
C15 C14 C13 129.0(4)
N2 C14 C13 114.6(4)
C14 C15 C16 131.6(4)
C14 C15 H15 114.2
C16 C15 H15 114.2
C17 C16 O5 109.9(4)
C17 C16 C15 129.3(5)
O5 C16 C15 120.8(4)
C16 C17 C18 106.9(5)
C16 C17 H17 126.6
C18 C17 H17 126.6
C19 C18 C17 106.4(5)
C19 C18 H18 126.8
C17 C18 H18 126.8
C18 C19 O5 111.1(5)
C18 C19 H19 124.5
O5 C19 H19 124.5
O7 S2 O6 120.26(18)
O7 S2 N3 107.81(18)
O6 S2 N3 104.91(17)
O7 S2 C20 107.3(2)
O6 S2 C20 107.9(2)
N3 S2 C20 108.12(18)
C38 O10 C35 106.2(3)
C32 N3 S2 121.0(3)
C32 N3 H3A 119.5
S2 N3 H3A 119.5
O8 N4 O9 121.9(4)
O8 N4 C33 117.9(4)
O9 N4 C33 120.2(4)
C21 C20 C25 119.3(4)
C21 C20 S2 121.6(4)
C25 C20 S2 119.1(4)
C20 C21 C22 120.1(5)
C20 C21 H21 119.9
C22 C21 H21 119.9
C23 C22 C21 121.2(5)
C23 C22 H22 119.4
C21 C22 H22 119.4
C22 C23 C24 117.9(5)
C22 C23 C40 120.6(5)
C24 C23 C40 121.4(5)
C25 C24 C23 121.6(5)
C25 C24 H24 119.2
C23 C24 H24 119.2
C24 C25 C20 119.8(5)
C24 C25 H25 120.1
C20 C25 H25 120.1
C31 C26 C27 120.3(5)
C31 C26 H26 119.8
C27 C26 H26 119.8
C28 C27 C26 121.2(5)
C28 C27 H27 119.4
C26 C27 H27 119.4
C27 C28 C29 118.7(5)
C27 C28 H28 120.7
C29 C28 H28 120.7
C28 C29 C30 121.1(5)
C28 C29 H29 119.4
C30 C29 H29 119.4
C29 C30 C31 120.3(5)
C29 C30 H30 119.8
C31 C30 H30 119.8
C26 C31 C30 118.3(4)
C26 C31 C32 119.2(4)
C30 C31 C32 122.5(4)
N3 C32 C31 113.5(3)
N3 C32 C33 111.9(3)
C31 C32 C33 112.7(3)
N3 C32 H32 103.8(19)
C31 C32 H32 107.6(19)
C33 C32 H32 106.7(19)
C34 C33 N4 116.3(4)
C34 C33 C32 129.1(4)
N4 C33 C32 114.5(4)
C33 C34 C35 131.2(4)
C33 C34 H34 114.4
C35 C34 H34 114.4
C36 C35 O10 108.6(4)
C36 C35 C34 129.8(4)
O10 C35 C34 121.6(4)
C35 C36 C37 107.7(4)
C35 C36 H36 126.1
C37 C36 H36 126.1
C38 C37 C36 106.3(4)
C38 C37 H37 126.8
C36 C37 H37 126.8
C37 C38 O10 111.2(4)
C37 C38 H38 124.4
O10 C38 H38 124.4
C4 C39 H39A 109.5
C4 C39 H39B 109.5
H39A C39 H39B 109.5
C4 C39 H39C 109.5
H39A C39 H39C 109.5
H39B C39 H39C 109.5
C23 C40 H40A 109.5
C23 C40 H40B 109.5
H40A C40 H40B 109.5
C23 C40 H40C 109.5
H40A C40 H40C 109.5
H40B C40 H40C 109.5

loop_
_geom_bond_atom_site_label_1
_geom_bond_atom_site_label_2
_geom_bond_distance
S1 O1 1.426(3)
S1 O2 1.434(3)
S1 N1 1.625(4)
S1 C1 1.757(4)
O3 N2 1.226(5)
O4 N2 1.234(5)
O5 C19 1.354(5)
O5 C16 1.366(5)
N1 C13 1.477(5)
N1 H1 0.8600
N2 C14 1.466(6)
C1 C6 1.370(6)
C1 C2 1.377(6)
C2 C3 1.365(6)
C2 H2 0.9300
C3 C4 1.381(7)
C3 H3 0.9300
C4 C5 1.378(7)
C4 C39 1.509(6)
C5 C6 1.373(6)
C5 H5 0.9300
C6 H6 0.9300
C7 C12 1.362(6)
C7 C8 1.388(7)
C7 H7 0.9300
C8 C9 1.373(8)
C8 H8 0.9300
C9 C10 1.324(7)
C9 H9 0.9300
C10 C11 1.378(7)
C10 H10 0.9300
C11 C12 1.366(6)
C11 H11 0.9300
C12 C13 1.518(6)
C13 C14 1.505(6)
C13 H13 0.94(3)
C14 C15 1.344(6)
C15 C16 1.412(6)
C15 H15 0.9300
C16 C17 1.342(6)
C17 C18 1.401(7)
C17 H17 0.9300
C18 C19 1.332(7)
C18 H18 0.9300
C19 H19 0.9300
S2 O7 1.428(3)
S2 O6 1.436(3)
S2 N3 1.610(3)
S2 C20 1.749(4)
O8 N4 1.226(4)
O9 N4 1.232(4)
O10 C38 1.360(5)
O10 C35 1.379(5)
N3 C32 1.465(5)
N3 H3A 0.8600
N4 C33 1.457(5)
C20 C21 1.368(6)
C20 C25 1.383(6)
C21 C22 1.388(6)
C21 H21 0.9300
C22 C23 1.371(7)
C22 H22 0.9300
C23 C24 1.379(7)
C23 C40 1.494(7)
C24 C25 1.375(6)
C24 H24 0.9300
C25 H25 0.9300
C26 C31 1.377(6)
C26 C27 1.381(7)
C26 H26 0.9300
C27 C28 1.362(7)
C27 H27 0.9300
C28 C29 1.368(7)
C28 H28 0.9300
C29 C30 1.375(6)
C29 H29 0.9300
C30 C31 1.388(6)
C30 H30 0.9300
C31 C32 1.511(6)
C32 C33 1.513(5)
C32 H32 0.94(3)
C33 C34 1.332(5)
C34 C35 1.415(5)
C34 H34 0.9300
C35 C36 1.355(6)
C36 C37 1.404(6)
C36 H36 0.9300
C37 C38 1.333(6)
C37 H37 0.9300
C38 H38 0.9300
C39 H39A 0.9600
C39 H39B 0.9600
C39 H39C 0.9600
C40 H40A 0.9600
C40 H40B 0.9600
C40 H40C 0.9600

loop_
_geom_torsion_atom_site_label_1
_geom_torsion_atom_site_label_2
_geom_torsion_atom_site_label_3
_geom_torsion_atom_site_label_4
_geom_torsion
O1 S1 N1 C13 -52.5(4)
O2 S1 N1 C13 178.9(3)
C1 S1 N1 C13 63.6(4)
O1 S1 C1 C6 174.6(4)
O2 S1 C1 C6 -54.0(4)
N1 S1 C1 C6 58.4(4)
O1 S1 C1 C2 1.9(4)
O2 S1 C1 C2 133.3(4)
N1 S1 C1 C2 -114.3(4)
C6 C1 C2 C3 -1.3(7)
S1 C1 C2 C3 171.4(4)
C1 C2 C3 C4 -1.9(7)
C2 C3 C4 C5 4.7(8)
C2 C3 C4 C39 -174.5(5)
C3 C4 C5 C6 -4.3(8)
C39 C4 C5 C6 174.9(5)
C2 C1 C6 C5 1.6(7)
S1 C1 C6 C5 -171.2(4)
C4 C5 C6 C1 1.2(8)
C12 C7 C8 C9 0.9(9)
C7 C8 C9 C10 -1.0(10)
C8 C9 C10 C11 1.5(10)
C9 C10 C11 C12 -1.8(10)
C8 C7 C12 C11 -1.1(8)
C8 C7 C12 C13 -179.0(5)
C10 C11 C12 C7 1.6(9)
C10 C11 C12 C13 179.6(5)
S1 N1 C13 C14 -93.2(4)
S1 N1 C13 C12 138.7(3)
C7 C12 C13 N1 3.4(7)
C11 C12 C13 N1 -174.5(4)
C7 C12 C13 C14 -125.2(5)
C11 C12 C13 C14 56.9(6)
O3 N2 C14 C15 -178.8(4)
O4 N2 C14 C15 1.4(6)
O3 N2 C14 C13 3.1(6)
O4 N2 C14 C13 -176.6(4)
N1 C13 C14 C15 120.6(5)
C12 C13 C14 C15 -111.6(5)
N1 C13 C14 N2 -61.7(5)
C12 C13 C14 N2 66.2(5)
N2 C14 C15 C16 179.3(4)
C13 C14 C15 C16 -2.9(8)
C19 O5 C16 C17 0.7(5)
C19 O5 C16 C15 -177.1(4)
C14 C15 C16 C17 -174.0(5)
C14 C15 C16 O5 3.3(7)
O5 C16 C17 C18 -0.9(6)
C15 C16 C17 C18 176.6(5)
C16 C17 C18 C19 0.8(6)
C17 C18 C19 O5 -0.4(6)
C16 O5 C19 C18 -0.2(6)
O7 S2 N3 C32 45.1(3)
O6 S2 N3 C32 174.4(3)
C20 S2 N3 C32 -70.6(3)
O7 S2 C20 C21 -1.8(4)
O6 S2 C20 C21 -132.7(4)
N3 S2 C20 C21 114.3(4)
O7 S2 C20 C25 177.2(4)
O6 S2 C20 C25 46.2(4)
N3 S2 C20 C25 -66.8(4)
C25 C20 C21 C22 -1.2(7)
S2 C20 C21 C22 177.7(4)
C20 C21 C22 C23 -1.2(7)
C21 C22 C23 C24 2.3(8)
C21 C22 C23 C40 -176.3(5)
C22 C23 C24 C25 -1.1(8)
C40 C23 C24 C25 177.5(5)
C23 C24 C25 C20 -1.3(8)
C21 C20 C25 C24 2.4(7)
S2 C20 C25 C24 -176.6(4)
C31 C26 C27 C28 -2.5(8)
C26 C27 C28 C29 2.7(8)
C27 C28 C29 C30 -1.0(8)
C28 C29 C30 C31 -1.0(7)
C27 C26 C31 C30 0.5(7)
C27 C26 C31 C32 -177.3(4)
C29 C30 C31 C26 1.2(6)
C29 C30 C31 C32 178.9(4)
S2 N3 C32 C31 -126.8(3)
S2 N3 C32 C33 104.4(4)
C26 C31 C32 N3 -179.0(4)
C30 C31 C32 N3 3.3(5)
C26 C31 C32 C33 -50.5(5)
C30 C31 C32 C33 131.8(4)
O8 N4 C33 C34 174.2(4)
O9 N4 C33 C34 -7.1(6)
O8 N4 C33 C32 -8.2(5)
O9 N4 C33 C32 170.5(4)
N3 C32 C33 C34 -116.1(5)
C31 C32 C33 C34 114.6(5)
N3 C32 C33 N4 66.7(4)
C31 C32 C33 N4 -62.6(4)
N4 C33 C34 C35 175.2(4)
C32 C33 C34 C35 -2.0(8)
C38 O10 C35 C36 -0.8(5)
C38 O10 C35 C34 -178.4(4)
C33 C34 C35 C36 -176.1(5)
C33 C34 C35 O10 1.0(7)
O10 C35 C36 C37 0.5(5)
C34 C35 C36 C37 177.9(4)
C35 C36 C37 C38 -0.1(6)
C36 C37 C38 O10 -0.4(6)
C35 O10 C38 C37 0.7(5)

_cod_duplicate_entry 7151271
